data_7052063
loop_
_publ_author_name
'Antti \%Ahman'
'Minna Luostarinen'
'Kari Rissanen'
'Maija Nissinen'

_publ_section_title
;
 Complexation of C-methyl pyrogallarene with small quaternary and
 tertiary alkyl ammonium cations
;
_journal_issue 1
_journal_name_full 'New Journal of Chemistry'
_journal_page_first 169
_journal_paper_doi 10.1039/b609117b
_journal_volume 31
_journal_year 2007
_chemical_formula_moiety '2(C32 H32 O12), 3(C2 H6 O)'
_chemical_formula_sum 'C70 H82 O27'
_chemical_formula_weight 1355.36
_chemical_name_systematic
;
?
;
_space_group_IT_number 15
_symmetry_cell_setting monoclinic
_symmetry_space_group_name_Hall '-C 2yc'
_symmetry_space_group_name_H-M 'C 1 2/c 1'
_atom_sites_solution_hydrogens geom
_atom_sites_solution_primary direct
_atom_sites_solution_secondary difmap
_audit_creation_method SHELXL-97
_cell_angle_alpha 90.00
_cell_angle_beta 131.685(2)
_cell_angle_gamma 90.00
_cell_formula_units_Z 4
_cell_length_a 28.6719(6)
_cell_length_b 14.5214(5)
_cell_length_c 20.4197(6)
_cell_measurement_temperature 173.0(1)
_cell_volume 6349.3(4)
_computing_cell_refinement Denzo-SMN
_computing_data_collection Collect
_computing_data_reduction Denzo-SMN
_computing_structure_refinement 'SHELXL-97 (Sheldrick, 1997)'
_computing_structure_solution 'SHELXL-97 (Sheldrick, 1997)'
_diffrn_ambient_temperature 173.0(1)
_diffrn_measured_fraction_theta_full 0.958
_diffrn_measured_fraction_theta_max 0.958
_diffrn_measurement_device_type
;
'Nonius Kappa APEX II'
;
_diffrn_radiation_monochromator graphite
_diffrn_radiation_source 'fine-focus sealed tube'
_diffrn_radiation_type MoK\a
_diffrn_radiation_wavelength 0.71073
_diffrn_reflns_av_R_equivalents 0.0637
_diffrn_reflns_av_sigmaI/netI 0.0882
_diffrn_reflns_limit_h_max 34
_diffrn_reflns_limit_h_min -34
_diffrn_reflns_limit_k_max 17
_diffrn_reflns_limit_k_min -15
_diffrn_reflns_limit_l_max 24
_diffrn_reflns_limit_l_min -24
_diffrn_reflns_number 9463
_diffrn_reflns_theta_full 25.66
_diffrn_reflns_theta_max 25.66
_diffrn_reflns_theta_min 1.69
_exptl_absorpt_coefficient_mu 0.109
_exptl_absorpt_correction_T_max 0.9838
_exptl_absorpt_correction_T_min 0.9785
_exptl_absorpt_correction_type none
_exptl_crystal_colour colourless
_exptl_crystal_density_diffrn 1.418
_exptl_crystal_density_method 'not measured'
_exptl_crystal_description block
_exptl_crystal_F_000 2872
_exptl_crystal_size_max 0.20
_exptl_crystal_size_mid 0.15
_exptl_crystal_size_min 0.15
_refine_diff_density_max 0.727
_refine_diff_density_min -0.678
_refine_diff_density_rms 0.154
_refine_ls_extinction_coef 0.0033(5)
_refine_ls_extinction_expression Fc^*^=kFc[1+0.001xFc^2^\l^3^/sin(2\q)]^-1/4^
_refine_ls_extinction_method SHELXL
_refine_ls_goodness_of_fit_ref 1.111
_refine_ls_hydrogen_treatment constr
_refine_ls_matrix_type full
_refine_ls_number_parameters 464
_refine_ls_number_reflns 5779
_refine_ls_number_restraints 3
_refine_ls_restrained_S_all 1.110
_refine_ls_R_factor_all 0.1509
_refine_ls_R_factor_gt 0.0942
_refine_ls_shift/su_max 0.000
_refine_ls_shift/su_mean 0.000
_refine_ls_structure_factor_coef Fsqd
_refine_ls_weighting_details 'calc w=1/[\s^2^(Fo^2^)+(0.1165P)^2^+31.5634P] where P=(Fo^2^+2Fc^2^)/3'
_refine_ls_weighting_scheme calc
_refine_ls_wR_factor_gt 0.2198
_refine_ls_wR_factor_ref 0.2677
_reflns_number_gt 3725
_reflns_number_total 5779
_reflns_threshold_expression >2sigma(I)
_cod_data_source_file b609117b.txt
_cod_data_source_block 2PC1_EtOH
_cod_original_cell_volume 6349.3(3)
_cod_original_sg_symbol_H-M 'C 2/c'
_cod_database_code 7052063

loop_
_symmetry_equiv_pos_as_xyz
'x, y, z'
'-x, y, -z+1/2'
'x+1/2, y+1/2, z'
'-x+1/2, y+1/2, -z+1/2'
'-x, -y, -z'
'x, -y, z-1/2'
'-x+1/2, -y+1/2, -z'
'x+1/2, -y+1/2, z-1/2'

loop_
_atom_site_label
_atom_site_type_symbol
_atom_site_fract_x
_atom_site_fract_y
_atom_site_fract_z
_atom_site_U_iso_or_equiv
_atom_site_adp_type
_atom_site_occupancy
_atom_site_symmetry_multiplicity
_atom_site_calc_flag
_atom_site_refinement_flags
_atom_site_disorder_assembly
_atom_site_disorder_group
C1 C 0.1541(2) 0.1405(3) 0.9575(3) 0.0198(11) Uani 1 1 d . . .
C2 C 0.1237(2) 0.1426(3) 0.8689(3) 0.0192(11) Uani 1 1 d . . .
H2 H 0.0795 0.1478 0.8271 0.023 Uiso 1 1 calc R . .
C3 C 0.1552(2) 0.1375(3) 0.8387(3) 0.0177(10) Uani 1 1 d . . .
C4 C 0.2205(2) 0.1308(3) 0.9011(3) 0.0219(11) Uani 1 1 d . . .
C5 C 0.2526(2) 0.1319(3) 0.9899(3) 0.0206(11) Uani 1 1 d . . .
C6 C 0.2191(2) 0.1358(3) 1.0175(3) 0.0212(11) Uani 1 1 d . . .
C7 C 0.1213(2) 0.1310(3) 0.7411(3) 0.0204(11) Uani 1 1 d . . .
H7 H 0.1486 0.1618 0.7334 0.025 Uiso 1 1 calc R . .
C8 C 0.0592(2) 0.1823(3) 0.6833(3) 0.0203(11) Uani 1 1 d . . .
C9 C 0.0014(2) 0.1389(3) 0.6298(3) 0.0197(11) Uani 1 1 d . . .
H9 H 0.0003 0.0737 0.6320 0.024 Uiso 1 1 calc R . .
C10 C -0.0551(2) 0.1862(4) 0.5731(3) 0.0199(11) Uani 1 1 d . . .
C11 C -0.0520(2) 0.2823(4) 0.5723(3) 0.0210(11) Uani 1 1 d . . .
C12 C 0.0046(2) 0.3280(3) 0.6254(3) 0.0233(11) Uani 1 1 d . . .
C13 C 0.0605(2) 0.2782(3) 0.6804(3) 0.0223(11) Uani 1 1 d . . .
C14 C -0.1187(2) 0.1387(4) 0.5103(3) 0.0232(11) Uani 1 1 d . . .
H14 H -0.1445 0.1741 0.4540 0.028 Uiso 1 1 calc R . .
C29 C 0.1157(2) 0.0297(4) 0.7156(3) 0.0313(13) Uani 1 1 d . . .
H29A H 0.1575 0.0032 0.7498 0.047 Uiso 1 1 calc R . .
H29B H 0.0933 0.0255 0.6530 0.047 Uiso 1 1 calc R . .
H29C H 0.0926 -0.0042 0.7278 0.047 Uiso 1 1 calc R . .
C30 C -0.1157(3) 0.0393(4) 0.4882(4) 0.0359(14) Uani 1 1 d . . .
H30A H -0.0965 0.0001 0.5396 0.054 Uiso 1 1 calc R . .
H30B H -0.0907 0.0369 0.4714 0.054 Uiso 1 1 calc R . .
H30C H -0.1581 0.0172 0.4394 0.054 Uiso 1 1 calc R . .
O4 O 0.25629(15) 0.1170(3) 0.8788(2) 0.0274(9) Uani 1 1 d . . .
H4 H 0.2481 0.1581 0.8435 0.041 Uiso 1 1 calc RD . .
O5 O 0.31580(15) 0.1285(3) 1.0542(2) 0.0284(9) Uani 1 1 d . . .
H5 H 0.3320 0.1458 1.0340 0.043 Uiso 1 1 calc R . .
O6 O 0.25325(16) 0.1310(3) 1.1073(2) 0.0290(9) Uani 1 1 d . . .
H6 H 0.2910 0.1425 1.1347 0.044 Uiso 1 1 calc R . .
O11 O -0.10660(15) 0.3321(3) 0.5174(2) 0.0306(9) Uani 1 1 d D . .
H11 H -0.1033 0.3720 0.4909 0.046 Uiso 1 1 calc R . .
O12 O 0.00753(17) 0.4226(2) 0.6228(3) 0.0340(9) Uani 1 1 d D . .
H12 H -0.0148 0.4400 0.5704 0.051 Uiso 1 1 calc RD . .
O13 O 0.11668(15) 0.3229(2) 0.7320(2) 0.0271(9) Uani 1 1 d . . .
H13 H 0.1131 0.3724 0.7077 0.041 Uiso 1 1 calc R . .
C1B C 0.1340(2) 0.6927(4) 0.8139(3) 0.0225(11) Uani 1 1 d . . .
C2B C 0.0845(2) 0.7355(3) 0.7356(3) 0.0222(11) Uani 1 1 d . . .
H2B H 0.0670 0.7894 0.7382 0.027 Uiso 1 1 calc R . .
C3B C 0.0596(2) 0.7031(3) 0.6542(3) 0.0214(11) Uani 1 1 d . . .
C4B C 0.0867(2) 0.6249(3) 0.6517(3) 0.0211(11) Uani 1 1 d . . .
C5B C 0.1364(2) 0.5814(3) 0.7280(3) 0.0214(11) Uani 1 1 d . . .
C6B C 0.1594(2) 0.6141(3) 0.8085(3) 0.0209(11) Uani 1 1 d . . .
C7B C 0.0021(2) 0.7455(3) 0.5690(3) 0.0207(11) Uani 1 1 d . . .
H7B H 0.0027 0.7278 0.5223 0.025 Uiso 1 1 calc R . .
C8B C -0.0559(2) 0.7012(3) 0.5450(3) 0.0213(11) Uani 1 1 d . . .
C9B C -0.0808(2) 0.7312(4) 0.5810(3) 0.0242(12) Uani 1 1 d . . .
H9B H -0.0610 0.7814 0.6210 0.029 Uiso 1 1 calc R . .
C10B C -0.1334(2) 0.6918(3) 0.5618(3) 0.0211(11) Uani 1 1 d . . .
C11B C -0.1609(2) 0.6168(3) 0.5037(3) 0.0239(12) Uani 1 1 d . . .
C12B C -0.1367(2) 0.5845(3) 0.4670(3) 0.0215(11) Uani 1 1 d . . .
C13B C -0.0851(2) 0.6262(3) 0.4879(3) 0.0209(11) Uani 1 1 d . . .
C14B C -0.1619(2) 0.7322(4) 0.5967(3) 0.0249(12) Uani 1 1 d . . .
H14A H -0.2071 0.7149 0.5541 0.030 Uiso 1 1 calc R . .
C29B C 0.0007(3) 0.8504(4) 0.5703(4) 0.0312(13) Uani 1 1 d . . .
H29D H -0.0369 0.8729 0.5129 0.047 Uiso 1 1 calc R . .
H29E H 0.0379 0.8751 0.5832 0.047 Uiso 1 1 calc R . .
H29F H 0.0001 0.8706 0.6155 0.047 Uiso 1 1 calc R . .
C30B C -0.1591(3) 0.8378(4) 0.5984(4) 0.0298(13) Uani 1 1 d . . .
H30D H -0.1154 0.8577 0.6385 0.045 Uiso 1 1 calc R . .
H30E H -0.1795 0.8621 0.6186 0.045 Uiso 1 1 calc R . .
H30F H -0.1805 0.8609 0.5393 0.045 Uiso 1 1 calc R . .
O4B O 0.06397(16) 0.5912(2) 0.5714(2) 0.0240(8) Uani 1 1 d . . .
H4B H 0.0750 0.5361 0.5772 0.036 Uiso 1 1 calc R . .
O5B O 0.16416(16) 0.5024(2) 0.7299(2) 0.0280(9) Uani 1 1 d . . .
H5B H 0.1652 0.5047 0.6898 0.042 Uiso 1 1 calc R . .
O6B O 0.20809(16) 0.5686(3) 0.8841(2) 0.0293(9) Uani 1 1 d . . .
H6B H 0.2130 0.5168 0.8711 0.044 Uiso 1 1 calc R . .
O11B O -0.21290(16) 0.5710(3) 0.4763(2) 0.0292(9) Uani 1 1 d . . .
H11B H -0.2121 0.5669 0.5180 0.044 Uiso 1 1 calc R . .
O12B O -0.16358(16) 0.5125(2) 0.4091(2) 0.0264(9) Uani 1 1 d . . .
H12B H -0.1952 0.4944 0.4001 0.040 Uiso 1 1 calc R . .
O13B O -0.06356(16) 0.5906(2) 0.4492(2) 0.0261(8) Uani 1 1 d . . .
H13B H -0.0246 0.5970 0.4834 0.039 Uiso 1 1 calc R . .
O50 O -0.0507(7) 0.4985(10) 0.6697(10) 0.085(4) Uiso 0.50 1 d P . .
H50 H -0.0454 0.5025 0.6340 0.128 Uiso 0.50 1 calc PRD . .
C51 C 0.0000 0.5416(10) 0.7500 0.092(4) Uani 1 2 d S . .
H51A H -0.0112 0.5528 0.7858 0.110 Uiso 0.50 1 calc PR . .
H51B H 0.0093 0.6016 0.7380 0.110 Uiso 0.50 1 calc PR . .
C52 C 0.0597(7) 0.4767(10) 0.8020(9) 0.051(4) Uani 0.50 1 d P . .
H52A H 0.0948 0.5062 0.8574 0.077 Uiso 0.50 1 calc PR . .
H52B H 0.0709 0.4662 0.7665 0.077 Uiso 0.50 1 calc PR . .
H52C H 0.0504 0.4176 0.8143 0.077 Uiso 0.50 1 calc PR . .
O60 O 0.2590(3) 0.2521(3) 0.7963(3) 0.0643(14) Uani 1 1 d . . .
H60 H 0.2465 0.2959 0.8080 0.096 Uiso 1 1 calc RD . .
C61 C 0.2444(5) 0.2693(6) 0.7182(5) 0.076(3) Uani 1 1 d . . .
H61A H 0.2833 0.2801 0.7295 0.091 Uiso 1 1 calc R . .
H61B H 0.2187 0.3258 0.6915 0.091 Uiso 1 1 calc R . .
C62 C 0.2105(4) 0.1935(7) 0.6573(6) 0.078(3) Uani 1 1 d . . .
H62A H 0.2286 0.1351 0.6890 0.118 Uiso 1 1 calc R . .
H62B H 0.2135 0.1975 0.6122 0.118 Uiso 1 1 calc R . .
H62C H 0.1666 0.1965 0.6295 0.118 Uiso 1 1 calc R . .

loop_
_atom_site_aniso_label
_atom_site_aniso_U_11
_atom_site_aniso_U_22
_atom_site_aniso_U_33
_atom_site_aniso_U_23
_atom_site_aniso_U_13
_atom_site_aniso_U_12
C1 0.019(2) 0.016(2) 0.020(3) -0.004(2) 0.011(2) -0.002(2)
C2 0.014(2) 0.020(3) 0.019(3) -0.002(2) 0.009(2) -0.0007(19)
C3 0.013(2) 0.017(2) 0.018(3) 0.004(2) 0.008(2) 0.0026(19)
C4 0.019(3) 0.025(3) 0.022(3) 0.002(2) 0.014(2) 0.001(2)
C5 0.010(2) 0.022(3) 0.022(3) 0.003(2) 0.008(2) 0.0025(19)
C6 0.017(2) 0.024(3) 0.015(3) -0.001(2) 0.007(2) 0.002(2)
C7 0.015(2) 0.024(3) 0.022(3) 0.000(2) 0.012(2) 0.000(2)
C8 0.016(2) 0.030(3) 0.018(3) 0.003(2) 0.012(2) 0.003(2)
C9 0.021(2) 0.020(3) 0.019(3) -0.001(2) 0.013(2) -0.004(2)
C10 0.014(2) 0.033(3) 0.012(2) 0.005(2) 0.007(2) 0.000(2)
C11 0.016(2) 0.030(3) 0.016(3) 0.008(2) 0.010(2) 0.005(2)
C12 0.021(3) 0.022(3) 0.024(3) 0.006(2) 0.014(2) 0.002(2)
C13 0.022(3) 0.027(3) 0.023(3) 0.001(2) 0.017(2) -0.003(2)
C14 0.015(2) 0.037(3) 0.018(3) -0.001(2) 0.011(2) -0.001(2)
C29 0.023(3) 0.032(3) 0.024(3) -0.003(2) 0.009(2) 0.008(2)
C30 0.030(3) 0.041(3) 0.040(3) -0.016(3) 0.025(3) -0.008(3)
O4 0.0185(18) 0.040(2) 0.027(2) 0.0097(17) 0.0167(17) 0.0064(15)
O5 0.0123(17) 0.042(2) 0.0228(19) 0.0048(17) 0.0083(16) 0.0043(16)
O6 0.0169(17) 0.046(2) 0.0144(18) 0.0016(16) 0.0064(16) 0.0025(17)
O11 0.0191(18) 0.039(2) 0.031(2) 0.0149(17) 0.0151(17) 0.0083(16)
O12 0.029(2) 0.024(2) 0.039(2) 0.0113(17) 0.0180(19) 0.0036(16)
O13 0.0149(17) 0.027(2) 0.0223(19) 0.0041(16) 0.0053(16) -0.0029(15)
C1B 0.017(2) 0.030(3) 0.019(3) -0.001(2) 0.011(2) -0.004(2)
C2B 0.023(3) 0.022(3) 0.024(3) -0.005(2) 0.017(2) -0.004(2)
C3B 0.018(2) 0.025(3) 0.020(3) -0.003(2) 0.012(2) -0.005(2)
C4B 0.021(2) 0.028(3) 0.020(3) -0.001(2) 0.015(2) -0.005(2)
C5B 0.021(2) 0.023(3) 0.024(3) 0.003(2) 0.017(2) 0.004(2)
C6B 0.018(2) 0.025(3) 0.016(3) 0.002(2) 0.010(2) -0.001(2)
C7B 0.020(2) 0.024(3) 0.015(3) 0.001(2) 0.010(2) -0.001(2)
C8B 0.015(2) 0.027(3) 0.016(3) 0.009(2) 0.007(2) 0.007(2)
C9B 0.020(3) 0.027(3) 0.017(3) 0.003(2) 0.009(2) 0.001(2)
C10B 0.018(2) 0.027(3) 0.015(2) 0.003(2) 0.009(2) 0.006(2)
C11B 0.023(3) 0.026(3) 0.021(3) 0.001(2) 0.014(2) 0.000(2)
C12B 0.021(2) 0.023(3) 0.022(3) 0.002(2) 0.014(2) -0.001(2)
C13B 0.022(3) 0.024(3) 0.015(2) 0.003(2) 0.011(2) 0.002(2)
C14B 0.019(2) 0.031(3) 0.020(3) 0.000(2) 0.011(2) 0.003(2)
C29B 0.032(3) 0.027(3) 0.033(3) -0.002(2) 0.021(3) -0.002(2)
C30B 0.032(3) 0.032(3) 0.025(3) 0.006(2) 0.019(3) 0.009(2)
O4B 0.0253(18) 0.0225(19) 0.0222(19) -0.0001(15) 0.0149(17) 0.0019(16)
O5B 0.0292(19) 0.030(2) 0.024(2) 0.0048(16) 0.0177(18) 0.0077(16)
O6B 0.0261(19) 0.034(2) 0.0206(19) 0.0054(16) 0.0124(17) 0.0072(17)
O11B 0.0241(18) 0.037(2) 0.031(2) -0.0075(17) 0.0200(18) -0.0092(16)
O12B 0.0232(19) 0.027(2) 0.035(2) -0.0117(16) 0.0220(18) -0.0096(15)
O13B 0.0203(18) 0.031(2) 0.029(2) -0.0028(16) 0.0171(17) -0.0008(16)
C51 0.142(14) 0.076(9) 0.092(11) 0.000 0.092(11) 0.000
C52 0.057(9) 0.041(8) 0.035(8) -0.015(6) 0.022(7) -0.011(7)
O60 0.094(4) 0.057(3) 0.061(3) -0.004(3) 0.060(3) -0.007(3)
C61 0.140(8) 0.058(5) 0.054(5) 0.015(4) 0.075(6) 0.020(5)
C62 0.094(6) 0.093(7) 0.060(5) 0.006(5) 0.056(5) 0.024(5)

loop_
_atom_type_symbol
_atom_type_description
_atom_type_scat_dispersion_real
_atom_type_scat_dispersion_imag
_atom_type_scat_source
C C 0.0033 0.0016 'International Tables Vol C Tables 4.2.6.8 and 6.1.1.4'
H H 0.0000 0.0000 'International Tables Vol C Tables 4.2.6.8 and 6.1.1.4'
O O 0.0106 0.0060 'International Tables Vol C Tables 4.2.6.8 and 6.1.1.4'

loop_
_geom_angle_atom_site_label_1
_geom_angle_atom_site_label_2
_geom_angle_atom_site_label_3
_geom_angle
_geom_angle_site_symmetry_1
_geom_angle_site_symmetry_3
_geom_angle_publ_flag
C2 C1 C6 117.4(4) . . ?
C2 C1 C14 122.5(4) . 2_556 ?
C6 C1 C14 120.0(4) . 2_556 ?
C3 C2 C1 123.0(4) . . ?
C2 C3 C4 117.9(4) . . ?
C2 C3 C7 122.8(4) . . ?
C4 C3 C7 119.1(4) . . ?
C5 C4 O4 116.0(4) . . ?
C5 C4 C3 120.9(4) . . ?
O4 C4 C3 122.9(4) . . ?
O5 C5 C4 124.3(4) . . ?
O5 C5 C6 116.3(4) . . ?
C4 C5 C6 119.3(4) . . ?
O6 C6 C1 121.3(4) . . ?
O6 C6 C5 117.3(4) . . ?
C1 C6 C5 121.4(4) . . ?
C8 C7 C3 112.4(4) . . ?
C8 C7 C29 113.6(4) . . ?
C3 C7 C29 109.5(4) . . ?
C9 C8 C13 118.0(4) . . ?
C9 C8 C7 123.8(5) . . ?
C13 C8 C7 118.1(4) . . ?
C8 C9 C10 123.4(5) . . ?
C9 C10 C11 117.0(4) . . ?
C9 C10 C14 123.6(5) . . ?
C11 C10 C14 119.3(4) . . ?
O11 C11 C12 119.5(4) . . ?
O11 C11 C10 119.1(4) . . ?
C12 C11 C10 121.3(4) . . ?
O12 C12 C11 121.2(4) . . ?
O12 C12 C13 118.7(4) . . ?
C11 C12 C13 120.1(5) . . ?
O13 C13 C8 119.5(4) . . ?
O13 C13 C12 120.3(4) . . ?
C8 C13 C12 120.2(4) . . ?
C10 C14 C30 113.8(4) . . ?
C10 C14 C1 113.1(4) . 2_556 ?
C30 C14 C1 109.0(4) . 2_556 ?
C2B C1B C6B 117.4(4) . . ?
C2B C1B C14B 121.7(5) . 2_556 ?
C6B C1B C14B 120.9(4) . 2_556 ?
C3B C2B C1B 123.0(5) . . ?
C2B C3B C4B 117.7(5) . . ?
C2B C3B C7B 122.5(4) . . ?
C4B C3B C7B 119.7(4) . . ?
C5B C4B O4B 119.4(4) . . ?
C5B C4B C3B 121.0(4) . . ?
O4B C4B C3B 119.6(4) . . ?
C4B C5B O5B 123.8(4) . . ?
C4B C5B C6B 120.0(4) . . ?
O5B C5B C6B 116.2(4) . . ?
O6B C6B C5B 119.4(4) . . ?
O6B C6B C1B 119.7(4) . . ?
C5B C6B C1B 120.9(4) . . ?
C3B C7B C29B 114.0(4) . . ?
C3B C7B C8B 108.5(4) . . ?
C29B C7B C8B 113.0(4) . . ?
C9B C8B C13B 117.0(4) . . ?
C9B C8B C7B 121.9(5) . . ?
C13B C8B C7B 121.0(4) . . ?
C8B C9B C10B 123.8(5) . . ?
C9B C10B C11B 116.7(4) . . ?
C9B C10B C14B 121.7(5) . . ?
C11B C10B C14B 121.5(4) . . ?
O11B C11B C12B 114.3(4) . . ?
O11B C11B C10B 124.8(4) . . ?
C12B C11B C10B 120.9(5) . . ?
O12B C12B C13B 118.4(4) . . ?
O12B C12B C11B 121.6(4) . . ?
C13B C12B C11B 120.0(5) . . ?
C12B C13B O13B 116.9(4) . . ?
C12B C13B C8B 121.7(5) . . ?
O13B C13B C8B 121.4(4) . . ?
C10B C14B C30B 111.2(4) . . ?
C10B C14B C1B 113.5(4) . 2_556 ?
C30B C14B C1B 111.6(4) . 2_556 ?
O50 C51 C52 109.3(11) . . ?
O60 C61 C62 111.8(7) . . ?

loop_
_geom_bond_atom_site_label_1
_geom_bond_atom_site_label_2
_geom_bond_distance
_geom_bond_site_symmetry_2
_geom_bond_publ_flag
C1 C2 1.392(7) . ?
C1 C6 1.393(7) . ?
C1 C14 1.535(7) 2_556 ?
C2 C3 1.391(7) . ?
C3 C4 1.402(6) . ?
C3 C7 1.533(7) . ?
C4 C5 1.383(7) . ?
C4 O4 1.389(6) . ?
C5 O5 1.358(5) . ?
C5 C6 1.401(7) . ?
C6 O6 1.392(6) . ?
C7 C8 1.524(6) . ?
C7 C29 1.532(7) . ?
C8 C9 1.390(7) . ?
C8 C13 1.395(7) . ?
C9 C10 1.393(7) . ?
C10 C11 1.399(7) . ?
C10 C14 1.529(7) . ?
C11 O11 1.376(6) . ?
C11 C12 1.383(7) . ?
C12 O12 1.379(6) . ?
C12 C13 1.400(7) . ?
C13 O13 1.367(6) . ?
C14 C30 1.531(8) . ?
C14 C1 1.535(7) 2_556 ?
C1B C2B 1.393(7) . ?
C1B C6B 1.396(7) . ?
C1B C14B 1.536(7) 2_556 ?
C2B C3B 1.385(7) . ?
C3B C4B 1.395(7) . ?
C3B C7B 1.520(7) . ?
C4B C5B 1.381(7) . ?
C4B O4B 1.389(6) . ?
C5B O5B 1.381(6) . ?
C5B C6B 1.387(7) . ?
C6B O6B 1.380(6) . ?
C7B C29B 1.524(7) . ?
C7B C8B 1.529(7) . ?
C8B C9B 1.391(7) . ?
C8B C13B 1.395(7) . ?
C9B C10B 1.402(7) . ?
C10B C11B 1.403(7) . ?
C10B C14B 1.515(7) . ?
C11B O11B 1.368(6) . ?
C11B C12B 1.399(7) . ?
C12B O12B 1.369(6) . ?
C12B C13B 1.377(7) . ?
C13B O13B 1.387(6) . ?
C14B C30B 1.535(7) . ?
C14B C1B 1.536(7) 2_556 ?
O50 C51 1.422(15) . ?
C51 C52 1.591(17) . ?
O60 C61 1.376(8) . ?
C61 C62 1.447(12) . ?

loop_
_geom_hbond_atom_site_label_D
_geom_hbond_atom_site_label_H
_geom_hbond_atom_site_label_A
_geom_hbond_distance_DH
_geom_hbond_distance_HA
_geom_hbond_distance_DA
_geom_hbond_angle_DHA
_geom_hbond_site_symmetry_A
O5 H5 O11 0.84 2.03 2.841(5) 162.9 8_556
O13 H13 O5B 0.84 2.24 2.954(5) 142.6 .
O13 H13 O13B 0.84 2.55 3.176(5) 131.9 5_566
O4 H4 O60 0.84 1.81 2.621(6) 160.4 .
O11 H11 O4B 0.84 2.25 2.995(5) 147.1 5_566
O11 H11 O12B 0.84 2.47 3.102(5) 132.7 .
O6 H6 O5 0.84 2.19 2.643(5) 113.5 .
O6 H6 O13 0.84 2.26 2.974(5) 143.8 7_557
O12 H12 O4B 0.84 2.27 3.026(5) 149.8 5_566
O4B H4B O13B 0.84 1.88 2.672(5) 155.9 5_566
O4B H4B O5B 0.84 2.43 2.832(5) 110.4 .
O4B H4B O12B 0.84 2.46 3.011(5) 123.5 5_566
O13B H13B O4B 0.84 1.90 2.732(5) 169.2 .
O5B H5B O12B 0.84 2.00 2.834(5) 170.2 5_566
O12B H12B O4 0.84 1.98 2.703(5) 143.3 8_455
O12B H12B O11B 0.84 2.23 2.681(5) 114.0 .
O6B H6B O5B 0.84 2.23 2.675(5) 113.6 .
O6B H6B O6 0.84 2.27 3.065(5) 157.4 7_557
O11B H11B O6B 0.84 1.92 2.761(5) 175.0 2_556
O50 H50 O12 0.84 2.04 2.655(15) 129.5 .
O60 H60 O6 0.84 2.03 2.794(6) 151.7 7_557

loop_
_geom_torsion_atom_site_label_1
_geom_torsion_atom_site_label_2
_geom_torsion_atom_site_label_3
_geom_torsion_atom_site_label_4
_geom_torsion
_geom_torsion_site_symmetry_1
_geom_torsion_site_symmetry_2
_geom_torsion_site_symmetry_3
_geom_torsion_site_symmetry_4
_geom_torsion_publ_flag
C6 C1 C2 C3 1.9(7) . . . . ?
C14 C1 C2 C3 -175.1(4) 2_556 . . . ?
C1 C2 C3 C4 -0.6(7) . . . . ?
C1 C2 C3 C7 174.3(5) . . . . ?
C2 C3 C4 C5 -1.8(7) . . . . ?
C7 C3 C4 C5 -176.9(4) . . . . ?
C2 C3 C4 O4 174.0(4) . . . . ?
C7 C3 C4 O4 -1.1(7) . . . . ?
O4 C4 C5 O5 6.0(7) . . . . ?
C3 C4 C5 O5 -177.9(5) . . . . ?
O4 C4 C5 C6 -173.3(4) . . . . ?
C3 C4 C5 C6 2.8(8) . . . . ?
C2 C1 C6 O6 -178.3(4) . . . . ?
C14 C1 C6 O6 -1.2(7) 2_556 . . . ?
C2 C1 C6 C5 -0.9(7) . . . . ?
C14 C1 C6 C5 176.2(4) 2_556 . . . ?
O5 C5 C6 O6 -3.2(7) . . . . ?
C4 C5 C6 O6 176.1(5) . . . . ?
O5 C5 C6 C1 179.2(4) . . . . ?
C4 C5 C6 C1 -1.4(7) . . . . ?
C2 C3 C7 C8 32.3(6) . . . . ?
C4 C3 C7 C8 -152.8(4) . . . . ?
C2 C3 C7 C29 -94.9(5) . . . . ?
C4 C3 C7 C29 79.9(5) . . . . ?
C3 C7 C8 C9 -107.5(5) . . . . ?
C29 C7 C8 C9 17.5(7) . . . . ?
C3 C7 C8 C13 75.9(6) . . . . ?
C29 C7 C8 C13 -159.1(4) . . . . ?
C13 C8 C9 C10 0.7(7) . . . . ?
C7 C8 C9 C10 -175.9(4) . . . . ?
C8 C9 C10 C11 -0.9(7) . . . . ?
C8 C9 C10 C14 176.3(4) . . . . ?
C9 C10 C11 O11 -180.0(4) . . . . ?
C14 C10 C11 O11 2.7(7) . . . . ?
C9 C10 C11 C12 0.1(7) . . . . ?
C14 C10 C11 C12 -177.3(4) . . . . ?
O11 C11 C12 O12 -1.6(7) . . . . ?
C10 C11 C12 O12 178.4(4) . . . . ?
O11 C11 C12 C13 -179.0(4) . . . . ?
C10 C11 C12 C13 1.0(7) . . . . ?
C9 C8 C13 O13 -179.7(4) . . . . ?
C7 C8 C13 O13 -2.9(7) . . . . ?
C9 C8 C13 C12 0.4(7) . . . . ?
C7 C8 C13 C12 177.2(4) . . . . ?
O12 C12 C13 O13 1.4(7) . . . . ?
C11 C12 C13 O13 178.9(4) . . . . ?
O12 C12 C13 C8 -178.7(4) . . . . ?
C11 C12 C13 C8 -1.3(7) . . . . ?
C9 C10 C14 C30 -22.3(7) . . . . ?
C11 C10 C14 C30 154.9(5) . . . . ?
C9 C10 C14 C1 102.8(5) . . . 2_556 ?
C11 C10 C14 C1 -80.0(6) . . . 2_556 ?
C6B C1B C2B C3B 0.7(7) . . . . ?
C14B C1B C2B C3B 178.1(4) 2_556 . . . ?
C1B C2B C3B C4B -1.4(7) . . . . ?
C1B C2B C3B C7B 174.6(4) . . . . ?
C2B C3B C4B C5B 0.4(7) . . . . ?
C7B C3B C4B C5B -175.7(4) . . . . ?
C2B C3B C4B O4B -178.7(4) . . . . ?
C7B C3B C4B O4B 5.2(7) . . . . ?
O4B C4B C5B O5B -2.9(7) . . . . ?
C3B C4B C5B O5B 178.1(4) . . . . ?
O4B C4B C5B C6B -179.7(4) . . . . ?
C3B C4B C5B C6B 1.3(7) . . . . ?
C4B C5B C6B O6B 178.4(4) . . . . ?
O5B C5B C6B O6B 1.3(7) . . . . ?
C4B C5B C6B C1B -2.0(7) . . . . ?
O5B C5B C6B C1B -179.0(4) . . . . ?
C2B C1B C6B O6B -179.3(4) . . . . ?
C14B C1B C6B O6B 3.2(7) 2_556 . . . ?
C2B C1B C6B C5B 1.0(7) . . . . ?
C14B C1B C6B C5B -176.4(4) 2_556 . . . ?
C2B C3B C7B C29B 41.1(6) . . . . ?
C4B C3B C7B C29B -143.0(5) . . . . ?
C2B C3B C7B C8B -85.7(6) . . . . ?
C4B C3B C7B C8B 90.2(5) . . . . ?
C3B C7B C8B C9B 83.0(6) . . . . ?
C29B C7B C8B C9B -44.4(6) . . . . ?
C3B C7B C8B C13B -94.7(5) . . . . ?
C29B C7B C8B C13B 137.9(5) . . . . ?
C13B C8B C9B C10B -1.3(7) . . . . ?
C7B C8B C9B C10B -179.2(4) . . . . ?
C8B C9B C10B C11B 1.1(7) . . . . ?
C8B C9B C10B C14B -174.7(5) . . . . ?
C9B C10B C11B O11B -178.7(5) . . . . ?
C14B C10B C11B O11B -2.9(8) . . . . ?
C9B C10B C11B C12B -0.5(7) . . . . ?
C14B C10B C11B C12B 175.3(5) . . . . ?
O11B C11B C12B O12B -0.4(7) . . . . ?
C10B C11B C12B O12B -178.9(4) . . . . ?
O11B C11B C12B C13B 178.7(4) . . . . ?
C10B C11B C12B C13B 0.2(8) . . . . ?
O12B C12B C13B O13B -0.9(7) . . . . ?
C11B C12B C13B O13B 180.0(4) . . . . ?
O12B C12B C13B C8B 178.6(4) . . . . ?
C11B C12B C13B C8B -0.5(7) . . . . ?
C9B C8B C13B C12B 1.0(7) . . . . ?
C7B C8B C13B C12B 178.9(4) . . . . ?
C9B C8B C13B O13B -179.5(4) . . . . ?
C7B C8B C13B O13B -1.6(7) . . . . ?
C9B C10B C14B C30B 36.9(6) . . . . ?
C11B C10B C14B C30B -138.7(5) . . . . ?
C9B C10B C14B C1B -89.8(6) . . . 2_556 ?
C11B C10B C14B C1B 94.6(6) . . . 2_556 ?
